data_2022929
loop_
_publ_author_name
'N&#xe4;ther, Christian'
'M&#xfc;ller-Meinhard, Asmus'
'Jess, Inke'

_publ_section_title
;
 Synthesis, crystal structure and properties of
 tetra-kis-(pyridine-3-carbo-nitrile)-dithio-cyanatoiron(II) and of
 diaqua-bis-(pyridine-3-carbo-nitrile)-di-thio-cyanatoiron(II)
 pyridine-3-carbo-nitrile monosolvate.
;
_journal_coeditor_code HB8079
_journal_issue 'Pt 11'
_journal_name_full 'Acta crystallographica. Section E, Crystallographic communications'
_journal_page_first 1093
_journal_page_last 1099
_journal_paper_doi 10.1107/S205698902300909X
_journal_volume 79
_journal_year 2023
_chemical_formula_iupac '[Fe (N C S)2 (C6 H4 N2)4]'
_chemical_formula_moiety 'C26 H16 Fe N10 S2'
_chemical_formula_sum 'C26 H16 Fe N10 S2'
_chemical_formula_weight 588.46
_chemical_name_systematic
;
Tetrakis(pyridine-3-carbonitrile)dithiocyanatoiron(II)
;
_space_group_crystal_system orthorhombic
_space_group_IT_number 33
_space_group_name_Hall 'P 2c -2n'
_space_group_name_H-M_alt 'P n a 21'
_atom_sites_solution_hydrogens geom
_atom_sites_solution_primary dual
_audit_creation_method
;
Olex2 1.3-ac4
(compiled 2020.11.27 svn.r5f609507 for Rigaku Oxford Diffraction, GUI svn.r6214)
;
_cell_angle_alpha 90
_cell_angle_beta 90
_cell_angle_gamma 90
_cell_formula_units_Z 4
_cell_length_a 20.3549(2)
_cell_length_b 10.20840(10)
_cell_length_c 13.03100(10)
_cell_measurement_reflns_used 22008
_cell_measurement_temperature 99.99(10)
_cell_measurement_theta_max 79.6930
_cell_measurement_theta_min 4.3390
_cell_volume 2707.72(4)
_computing_cell_refinement
;
CrysAlisPro 1.171.42.90a (Rigaku OD, 2023)
;
_computing_data_collection
;
CrysAlisPro 1.171.42.90a (Rigaku OD, 2023)
;
_computing_data_reduction
;
CrysAlisPro 1.171.42.90a (Rigaku OD, 2023)
;
_computing_molecular_graphics
;
DIAMOND (Brandenburg & Putz, 1999)
;
_computing_publication_material
;
Publcif (Westrip, 2010)
;
_computing_structure_refinement
;
<i>SHELXL2016/6</i> (Sheldrick, 2015a)
;
_computing_structure_solution
;
<i>SHELXT2014/5</i> (Sheldrick, 2015b)
;
_diffrn_ambient_temperature 99.99(10)
_diffrn_detector 'Hybrid Pixel Array Detector'
_diffrn_detector_area_resol_mean 10.0000
_diffrn_measured_fraction_theta_full 1.000
_diffrn_measured_fraction_theta_max 0.990
_diffrn_measurement_device 'four-circle diffractometer'
_diffrn_measurement_device_type 'XtaLAB Synergy, Dualflex, HyPix'
_diffrn_measurement_method '\w scans'
_diffrn_radiation_monochromator mirror
_diffrn_radiation_probe x-ray
_diffrn_radiation_type 'Cu K\a'
_diffrn_radiation_wavelength 1.54178
_diffrn_reflns_av_R_equivalents 0.0186
_diffrn_reflns_av_unetI/netI 0.0146
_diffrn_reflns_limit_h_max 24
_diffrn_reflns_limit_h_min -25
_diffrn_reflns_limit_k_max 13
_diffrn_reflns_limit_k_min -13
_diffrn_reflns_limit_l_max 15
_diffrn_reflns_limit_l_min -16
_diffrn_reflns_number 26794
_diffrn_reflns_theta_full 67.679
_diffrn_reflns_theta_max 80.105
_diffrn_reflns_theta_min 4.344
_diffrn_source 'micro-focus sealed X-ray tube'
_exptl_absorpt_coefficient_mu 6.207
_exptl_absorpt_correction_T_max 1.00000
_exptl_absorpt_correction_T_min 0.74504
_exptl_absorpt_correction_type multi-scan
_exptl_absorpt_process_details
;
(CrysalisPro; Rigaku OD, 2023)
;
_exptl_crystal_colour yellow
_exptl_crystal_density_diffrn 1.444
_exptl_crystal_description block
_exptl_crystal_F_000 1200
_exptl_crystal_size_max 0.10
_exptl_crystal_size_mid 0.08
_exptl_crystal_size_min 0.06
_refine_diff_density_max 0.236
_refine_diff_density_min -0.293
_refine_ls_abs_structure_details
;
 Classical Flack method preferred over Parsons because s.u. lower
;
_refine_ls_abs_structure_Flack -0.001(3)
_refine_ls_extinction_method none
_refine_ls_goodness_of_fit_ref 1.063
_refine_ls_hydrogen_treatment constr
_refine_ls_matrix_type full
_refine_ls_number_parameters 352
_refine_ls_number_reflns 5727
_refine_ls_number_restraints 1
_refine_ls_restrained_S_all 1.063
_refine_ls_R_factor_all 0.0269
_refine_ls_R_factor_gt 0.0267
_refine_ls_shift/su_max 0.001
_refine_ls_shift/su_mean 0.000
_refine_ls_structure_factor_coef Fsqd
_refine_ls_weighting_details 'w=1/[\s^2^(Fo^2^)+(0.0521P)^2^+0.7383P] where P=(Fo^2^+2Fc^2^)/3'
_refine_ls_weighting_scheme calc
_refine_ls_wR_factor_gt 0.0736
_refine_ls_wR_factor_ref 0.0738
_reflns_number_gt 5676
_reflns_number_total 5727
_reflns_threshold_expression 'I > 2\s(I)'
_cod_data_source_file hb8079sup1.cif
_cod_data_source_block 1
_cod_depositor_comments 'Adding full bibliography for 2022929--2022930.cif.'
_cod_database_code 2022929
_cod_database_fobs_code 2022929
_shelx_space_group_comment
;
The symmetry employed for this shelxl refinement is uniquely defined
by the following loop, which should always be used as a source of
symmetry information in preference to the above space-group names.
They are only intended as comments.
;

loop_
_space_group_symop_operation_xyz
'x, y, z'
'-x, -y, z+1/2'
'x+1/2, -y+1/2, z'
'-x+1/2, y+1/2, z+1/2'

loop_
_atom_site_type_symbol
_atom_site_label
_atom_site_fract_x
_atom_site_fract_y
_atom_site_fract_z
_atom_site_U_iso_or_equiv
_atom_site_adp_type
_atom_site_calc_flag
_atom_site_occupancy
_atom_site_disorder_assembly
_atom_site_disorder_group
Fe Fe1 0.61644(2) 0.57715(4) 0.50208(3) 0.01625(10) Uani d 1 . .
N N1 0.60947(11) 0.5803(2) 0.34404(18) 0.0220(5) Uani d 1 . .
C C1 0.60437(12) 0.5722(2) 0.2549(2) 0.0182(5) Uani d 1 . .
S S1 0.59757(3) 0.56051(6) 0.13118(5) 0.02232(13) Uani d 1 . .
N N2 0.62205(11) 0.5735(2) 0.66062(18) 0.0207(5) Uani d 1 . .
C C2 0.61060(12) 0.5872(2) 0.7474(2) 0.0184(5) Uani d 1 . .
S S2 0.59268(4) 0.60626(6) 0.86779(5) 0.02877(15) Uani d 1 . .
N N11 0.51976(9) 0.68579(19) 0.51593(16) 0.0186(4) Uani d 1 . .
C C11 0.47464(12) 0.6794(2) 0.44172(17) 0.0193(4) Uani d 1 . .
H H11 0.485160 0.634024 0.380244 0.023 Uiso calc 1 . .
C C12 0.41249(12) 0.7369(2) 0.45077(19) 0.0203(5) Uani d 1 . .
C C13 0.39634(12) 0.8027(2) 0.5405(2) 0.0218(5) Uani d 1 . .
H H13 0.354112 0.840674 0.549291 0.026 Uiso calc 1 . .
C C14 0.44349(12) 0.8114(2) 0.61682(19) 0.0227(5) Uani d 1 . .
H H14 0.434368 0.856933 0.678783 0.027 Uiso calc 1 . .
C C15 0.50423(12) 0.7527(2) 0.60161(18) 0.0214(5) Uani d 1 . .
H H15 0.536372 0.760156 0.654147 0.026 Uiso calc 1 . .
C C16 0.36587(13) 0.7271(2) 0.3681(2) 0.0233(5) Uani d 1 . .
N N12 0.32775(12) 0.7231(2) 0.30298(19) 0.0312(5) Uani d 1 . .
N N21 0.57491(9) 0.37054(19) 0.50576(17) 0.0190(4) Uani d 1 . .
C C21 0.54990(11) 0.3198(2) 0.59197(19) 0.0198(4) Uani d 1 . .
H H21 0.547628 0.373602 0.651370 0.024 Uiso calc 1 . .
C C22 0.52700(11) 0.1912(2) 0.59825(19) 0.0210(5) Uani d 1 . .
C C23 0.53071(12) 0.1103(2) 0.5122(2) 0.0244(5) Uani d 1 . .
H H23 0.516095 0.021992 0.514719 0.029 Uiso calc 1 . .
C C24 0.55633(13) 0.1629(2) 0.4232(2) 0.0258(5) Uani d 1 . .
H H24 0.559409 0.111195 0.362787 0.031 Uiso calc 1 . .
C C25 0.57755(13) 0.2922(2) 0.4227(2) 0.0231(5) Uani d 1 . .
H H25 0.594798 0.327145 0.360763 0.028 Uiso calc 1 . .
C C26 0.49712(13) 0.1461(3) 0.6918(2) 0.0250(5) Uani d 1 . .
N N22 0.47136(13) 0.1104(2) 0.7652(2) 0.0325(5) Uani d 1 . .
N N31 0.71545(9) 0.4783(2) 0.49342(16) 0.0208(4) Uani d 1 . .
C C31 0.75413(12) 0.4869(2) 0.4104(2) 0.0219(5) Uani d 1 . .
H H31 0.738616 0.533481 0.352142 0.026 Uiso calc 1 . .
C C32 0.81617(13) 0.4300(2) 0.4066(2) 0.0237(5) Uani d 1 . .
C C33 0.84021(12) 0.3634(3) 0.4921(2) 0.0275(5) Uani d 1 . .
H H33 0.882745 0.325046 0.491573 0.033 Uiso calc 1 . .
C C34 0.80029(14) 0.3547(3) 0.5778(2) 0.0293(5) Uani d 1 . .
H H34 0.815036 0.310288 0.637584 0.035 Uiso calc 1 . .
C C35 0.73825(13) 0.4119(2) 0.5752(2) 0.0248(5) Uani d 1 . .
H H35 0.710769 0.403611 0.633745 0.030 Uiso calc 1 . .
C C36 0.85443(14) 0.4395(3) 0.3136(2) 0.0285(6) Uani d 1 . .
N N32 0.88400(12) 0.4469(3) 0.2389(2) 0.0368(6) Uani d 1 . .
N N41 0.67037(9) 0.76769(19) 0.49903(17) 0.0190(4) Uani d 1 . .
C C41 0.66633(11) 0.8538(2) 0.42188(19) 0.0212(4) Uani d 1 . .
H H41 0.635285 0.838771 0.368733 0.025 Uiso calc 1 . .
C C42 0.70611(12) 0.9649(3) 0.4167(2) 0.0220(5) Uani d 1 . .
C C43 0.75141(12) 0.9892(3) 0.4943(2) 0.0263(5) Uani d 1 . .
H H43 0.779162 1.064013 0.492090 0.032 Uiso calc 1 . .
C C44 0.75473(13) 0.9008(3) 0.5748(2) 0.0273(5) Uani d 1 . .
H H44 0.784604 0.914585 0.629764 0.033 Uiso calc 1 . .
C C45 0.71398(12) 0.7922(3) 0.5742(2) 0.0229(5) Uani d 1 . .
H H45 0.716965 0.731957 0.629611 0.027 Uiso calc 1 . .
C C46 0.70086(13) 1.0523(3) 0.3298(2) 0.0260(5) Uani d 1 . .
N N42 0.69645(12) 1.1210(3) 0.2610(2) 0.0350(6) Uani d 1 . .

loop_
_atom_site_aniso_label
_atom_site_aniso_U_11
_atom_site_aniso_U_22
_atom_site_aniso_U_33
_atom_site_aniso_U_12
_atom_site_aniso_U_13
_atom_site_aniso_U_23
Fe1 0.01820(17) 0.01806(17) 0.01250(17) -0.00105(13) 0.00061(15) 0.00084(13)
N1 0.0273(11) 0.0241(11) 0.0147(12) 0.0001(8) -0.0005(8) 0.0004(7)
C1 0.0154(10) 0.0165(11) 0.0225(15) 0.0006(8) 0.0018(9) 0.0016(9)
S1 0.0246(3) 0.0278(3) 0.0145(3) 0.0040(2) -0.0001(2) -0.0018(2)
N2 0.0233(10) 0.0220(11) 0.0167(11) -0.0001(8) -0.0013(7) 0.0010(7)
C2 0.0208(11) 0.0159(11) 0.0185(14) -0.0020(8) -0.0029(9) 0.0024(9)
S2 0.0467(4) 0.0235(3) 0.0162(3) -0.0019(3) 0.0055(3) -0.0007(3)
N11 0.0195(8) 0.0169(9) 0.0196(10) -0.0021(7) 0.0008(7) 0.0002(7)
C11 0.0222(11) 0.0183(10) 0.0175(11) -0.0019(8) 0.0008(8) 0.0011(8)
C12 0.0210(11) 0.0187(11) 0.0210(12) -0.0023(8) -0.0002(9) 0.0008(9)
C13 0.0233(11) 0.0177(11) 0.0243(12) -0.0001(9) 0.0002(9) 0.0006(9)
C14 0.0286(12) 0.0189(11) 0.0206(12) 0.0012(9) -0.0004(9) -0.0040(9)
C15 0.0251(11) 0.0193(10) 0.0199(11) -0.0022(9) -0.0021(9) -0.0013(9)
C16 0.0260(12) 0.0195(11) 0.0245(12) 0.0018(9) -0.0002(10) 0.0001(10)
N12 0.0324(12) 0.0298(11) 0.0314(13) 0.0020(10) -0.0101(10) -0.0030(9)
N21 0.0187(8) 0.0200(9) 0.0182(9) -0.0009(7) 0.0006(7) 0.0000(8)
C21 0.0197(10) 0.0197(11) 0.0201(11) -0.0005(8) 0.0015(8) -0.0020(9)
C22 0.0197(10) 0.0203(11) 0.0230(12) 0.0006(8) 0.0039(9) 0.0018(9)
C23 0.0264(11) 0.0193(11) 0.0276(13) -0.0010(9) 0.0038(10) -0.0011(10)
C24 0.0327(13) 0.0204(12) 0.0244(12) -0.0013(10) 0.0036(10) -0.0037(10)
C25 0.0284(12) 0.0219(12) 0.0191(11) 0.0001(9) 0.0037(9) 0.0001(9)
C26 0.0284(12) 0.0185(11) 0.0280(13) -0.0004(9) 0.0060(10) -0.0019(10)
N22 0.0417(14) 0.0225(11) 0.0333(13) -0.0015(9) 0.0141(10) 0.0011(9)
N31 0.0208(9) 0.0207(9) 0.0210(10) 0.0006(7) 0.0005(8) 0.0005(8)
C31 0.0219(11) 0.0206(11) 0.0232(11) -0.0020(9) 0.0021(9) -0.0010(9)
C32 0.0223(12) 0.0216(12) 0.0274(14) -0.0017(9) 0.0038(10) -0.0050(9)
C33 0.0246(11) 0.0255(11) 0.0324(14) 0.0068(10) -0.0025(10) -0.0063(10)
C34 0.0328(13) 0.0287(13) 0.0263(13) 0.0102(11) -0.0037(10) -0.0002(11)
C35 0.0278(12) 0.0248(11) 0.0219(12) 0.0048(10) 0.0026(10) -0.0001(10)
C36 0.0234(13) 0.0257(12) 0.0363(15) 0.0005(9) 0.0058(11) -0.0049(11)
N32 0.0333(13) 0.0315(12) 0.0456(16) 0.0010(9) 0.0146(11) -0.0031(11)
N41 0.0182(8) 0.0193(9) 0.0196(8) -0.0012(7) -0.0011(8) 0.0018(8)
C41 0.0195(10) 0.0224(11) 0.0217(11) 0.0011(9) -0.0003(9) 0.0011(10)
C42 0.0212(10) 0.0228(11) 0.0221(12) 0.0003(9) 0.0037(9) 0.0042(10)
C43 0.0231(11) 0.0271(12) 0.0288(13) -0.0069(9) 0.0007(10) 0.0023(10)
C44 0.0240(12) 0.0329(13) 0.0250(13) -0.0080(10) -0.0047(10) 0.0025(11)
C45 0.0230(11) 0.0242(11) 0.0215(11) -0.0018(9) -0.0030(9) 0.0028(10)
C46 0.0241(12) 0.0241(12) 0.0297(14) -0.0011(9) 0.0041(10) 0.0039(11)
N42 0.0339(12) 0.0356(13) 0.0356(14) -0.0006(10) 0.0048(10) 0.0130(11)

loop_
_atom_type_symbol
_atom_type_description
_atom_type_scat_dispersion_real
_atom_type_scat_dispersion_imag
_atom_type_scat_source
C C 0.0181 0.0091 'International Tables Vol C Tables 4.2.6.8 and 6.1.1.4'
H H 0.0000 0.0000 'International Tables Vol C Tables 4.2.6.8 and 6.1.1.4'
Fe Fe -1.1336 3.1974 'International Tables Vol C Tables 4.2.6.8 and 6.1.1.4'
N N 0.0311 0.0180 'International Tables Vol C Tables 4.2.6.8 and 6.1.1.4'
S S 0.3331 0.5567 'International Tables Vol C Tables 4.2.6.8 and 6.1.1.4'

loop_
_geom_angle_atom_site_label_1
_geom_angle_atom_site_label_2
_geom_angle_atom_site_label_3
_geom_angle_site_symmetry_1
_geom_angle_site_symmetry_3
_geom_angle
_geom_angle_publ_flag
N1 Fe1 N2 . . 179.21(9) y
N1 Fe1 N11 . . 90.70(8) y
N1 Fe1 N21 . . 90.56(8) y
N1 Fe1 N31 . . 91.05(8) y
N1 Fe1 N41 . . 90.15(9) y
N2 Fe1 N11 . . 88.70(8) y
N2 Fe1 N21 . . 89.00(8) y
N2 Fe1 N31 . . 89.57(8) y
N2 Fe1 N41 . . 90.37(8) y
N11 Fe1 N21 . . 97.44(7) y
N31 Fe1 N11 . . 176.72(7) y
N31 Fe1 N21 . . 85.31(7) y
N41 Fe1 N11 . . 90.12(7) y
N41 Fe1 N21 . . 172.40(7) y
N41 Fe1 N31 . . 87.11(7) y
Fe1 N1 C1 . . 175.0(2) y
N1 C1 S1 . . 179.7(3) ?
Fe1 N2 C2 . . 163.2(2) y
N2 C2 S2 . . 178.6(2) ?
C11 N11 Fe1 . . 121.06(16) ?
C11 N11 C15 . . 117.6(2) ?
C15 N11 Fe1 . . 121.22(16) ?
N11 C11 H11 . . 118.6 ?
N11 C11 C12 . . 122.7(2) ?
C12 C11 H11 . . 118.6 ?
C11 C12 C16 . . 120.3(2) ?
C13 C12 C11 . . 119.2(2) ?
C13 C12 C16 . . 120.5(2) ?
C12 C13 H13 . . 120.9 ?
C14 C13 C12 . . 118.2(2) ?
C14 C13 H13 . . 120.9 ?
C13 C14 H14 . . 120.4 ?
C13 C14 C15 . . 119.1(2) ?
C15 C14 H14 . . 120.4 ?
N11 C15 C14 . . 123.1(2) ?
N11 C15 H15 . . 118.4 ?
C14 C15 H15 . . 118.4 ?
N12 C16 C12 . . 177.8(3) ?
C21 N21 Fe1 . . 121.22(16) ?
C21 N21 C25 . . 117.4(2) ?
C25 N21 Fe1 . . 121.28(17) ?
N21 C21 H21 . . 118.6 ?
N21 C21 C22 . . 122.7(2) ?
C22 C21 H21 . . 118.6 ?
C21 C22 C26 . . 119.5(2) ?
C23 C22 C21 . . 119.5(2) ?
C23 C22 C26 . . 121.0(2) ?
C22 C23 H23 . . 121.1 ?
C24 C23 C22 . . 117.7(2) ?
C24 C23 H23 . . 121.1 ?
C23 C24 H24 . . 120.3 ?
C23 C24 C25 . . 119.4(2) ?
C25 C24 H24 . . 120.3 ?
N21 C25 C24 . . 123.3(2) ?
N21 C25 H25 . . 118.4 ?
C24 C25 H25 . . 118.4 ?
N22 C26 C22 . . 177.9(3) ?
C31 N31 Fe1 . . 122.38(17) ?
C31 N31 C35 . . 118.0(2) ?
C35 N31 Fe1 . . 119.59(17) ?
N31 C31 H31 . . 118.8 ?
N31 C31 C32 . . 122.3(2) ?
C32 C31 H31 . . 118.8 ?
C31 C32 C33 . . 119.6(2) ?
C31 C32 C36 . . 119.4(3) ?
C33 C32 C36 . . 121.0(2) ?
C32 C33 H33 . . 121.0 ?
C34 C33 C32 . . 118.0(2) ?
C34 C33 H33 . . 121.0 ?
C33 C34 H34 . . 120.5 ?
C33 C34 C35 . . 119.1(3) ?
C35 C34 H34 . . 120.5 ?
N31 C35 C34 . . 122.9(3) ?
N31 C35 H35 . . 118.5 ?
C34 C35 H35 . . 118.5 ?
N32 C36 C32 . . 179.0(3) ?
C41 N41 Fe1 . . 123.72(16) ?
C41 N41 C45 . . 117.8(2) ?
C45 N41 Fe1 . . 118.22(16) ?
N41 C41 H41 . . 118.8 ?
N41 C41 C42 . . 122.3(2) ?
C42 C41 H41 . . 118.8 ?
C41 C42 C46 . . 119.7(2) ?
C43 C42 C41 . . 119.7(2) ?
C43 C42 C46 . . 120.5(2) ?
C42 C43 H43 . . 121.1 ?
C44 C43 C42 . . 117.8(2) ?
C44 C43 H43 . . 121.1 ?
C43 C44 H44 . . 120.4 ?
C45 C44 C43 . . 119.2(2) ?
C45 C44 H44 . . 120.4 ?
N41 C45 C44 . . 123.2(2) ?
N41 C45 H45 . . 118.4 ?
C44 C45 H45 . . 118.4 ?
N42 C46 C42 . . 179.7(3) ?

loop_
_geom_bond_atom_site_label_1
_geom_bond_atom_site_label_2
_geom_bond_site_symmetry_2
_geom_bond_distance
_geom_bond_publ_flag
Fe1 N1 . 2.065(2) y
Fe1 N2 . 2.069(2) y
Fe1 N11 . 2.2660(19) y
Fe1 N21 . 2.273(2) y
Fe1 N31 . 2.257(2) y
Fe1 N41 . 2.2339(19) y
N1 C1 . 1.169(4) ?
C1 S1 . 1.622(3) ?
N2 C2 . 1.163(4) ?
C2 S2 . 1.622(3) ?
N11 C11 . 1.335(3) ?
N11 C15 . 1.347(3) ?
C11 H11 . 0.9500 ?
C11 C12 . 1.399(3) ?
C12 C13 . 1.388(3) ?
C12 C16 . 1.439(3) ?
C13 H13 . 0.9500 ?
C13 C14 . 1.385(4) ?
C14 H14 . 0.9500 ?
C14 C15 . 1.388(3) ?
C15 H15 . 0.9500 ?
C16 N12 . 1.151(4) ?
N21 C21 . 1.338(3) ?
N21 C25 . 1.346(3) ?
C21 H21 . 0.9500 ?
C21 C22 . 1.396(3) ?
C22 C23 . 1.395(3) ?
C22 C26 . 1.438(3) ?
C23 H23 . 0.9500 ?
C23 C24 . 1.380(4) ?
C24 H24 . 0.9500 ?
C24 C25 . 1.389(4) ?
C25 H25 . 0.9500 ?
C26 N22 . 1.149(4) ?
N31 C31 . 1.341(3) ?
N31 C35 . 1.346(3) ?
C31 H31 . 0.9500 ?
C31 C32 . 1.391(4) ?
C32 C33 . 1.394(4) ?
C32 C36 . 1.444(4) ?
C33 H33 . 0.9500 ?
C33 C34 . 1.384(4) ?
C34 H34 . 0.9500 ?
C34 C35 . 1.392(4) ?
C35 H35 . 0.9500 ?
C36 N32 . 1.146(4) ?
N41 C41 . 1.338(3) ?
N41 C45 . 1.345(3) ?
C41 H41 . 0.9500 ?
C41 C42 . 1.395(4) ?
C42 C43 . 1.390(4) ?
C42 C46 . 1.447(4) ?
C43 H43 . 0.9500 ?
C43 C44 . 1.386(4) ?
C44 H44 . 0.9500 ?
C44 C45 . 1.385(4) ?
C45 H45 . 0.9500 ?
C46 N42 . 1.141(4) ?

loop_
_geom_hbond_atom_site_label_D
_geom_hbond_atom_site_label_H
_geom_hbond_atom_site_label_A
_geom_hbond_site_symmetry_A
_geom_hbond_distance_DH
_geom_hbond_distance_HA
_geom_hbond_distance_DA
_geom_hbond_angle_DHA
C11 H11 N1 . 0.95 2.63 3.190(3) 118
C15 H15 N2 . 0.95 2.58 3.113(3) 115
C21 H21 N2 . 0.95 2.54 3.108(3) 118
C24 H24 N22 2_654 0.95 2.67 3.514(4) 148
C25 H25 N1 . 0.95 2.61 3.181(3) 119
C31 H31 N1 . 0.95 2.67 3.214(3) 117
C35 H35 N2 . 0.95 2.53 3.091(3) 118
C35 H35 N12 2_665 0.95 2.67 3.538(4) 151
C41 H41 N22 2_664 0.95 2.61 3.487(3) 154
C44 H44 S1 4_655 0.95 2.82 3.498(3) 129
C45 H45 N2 . 0.95 2.55 3.123(3) 119
